data_4035370
loop_
_publ_author_name
'Dong, Chao-Chen'
'Xiang, Jun-Feng'
'Xu, Li-Jin'
'Gong, Han-Yuan'

_publ_section_title
;
 From CO<sub>2</sub> to 4 H-Quinolizin-4-ones: A One-Pot Multicomponent
 Approach via Ag<sub>2</sub>O/Cs<sub>2</sub>CO<sub>3</sub> Orthogonal
 Tandem Catalysis.
;
_journal_issue 16
_journal_name_full 'The Journal of organic chemistry'
_journal_page_first 9561
_journal_page_last 9567
_journal_paper_doi 10.1021/acs.joc.8b01206
_journal_volume 83
_journal_year 2018
_chemical_formula_sum 'C18 H15 N O3'
_chemical_formula_weight 293.31
_space_group_IT_number 14
_space_group_name_Hall '-P 2yn'
_space_group_name_H-M_alt 'P 1 21/n 1'
_symmetry_cell_setting monoclinic
_symmetry_space_group_name_H-M 'P 1 21/n 1'
_atom_sites_solution_hydrogens geom
_atom_sites_solution_primary direct
_atom_sites_solution_secondary difmap
_audit_creation_method SHELXL-97
_cell_angle_alpha 90.00
_cell_angle_beta 97.59(3)
_cell_angle_gamma 90.00
_cell_formula_units_Z 4
_cell_length_a 7.9083(16)
_cell_length_b 11.626(2)
_cell_length_c 16.057(3)
_cell_measurement_reflns_used 2580
_cell_measurement_temperature 173(2)
_cell_measurement_theta_max 25.00
_cell_measurement_theta_min 2.17
_cell_volume 1463.4(5)
_computing_cell_refinement 'CrystalClear (Rigaku Inc., 2007)'
_computing_data_collection 'CrystalClear (Rigaku Inc., 2007)'
_computing_data_reduction 'CrystalClear (Rigaku Inc., 2007)'
_computing_structure_refinement 'SHELXL-97 (Sheldrick, 1997)'
_computing_structure_solution 'SHELXS-97 (Sheldrick, 1990)'
_diffrn_ambient_temperature 173(2)
_diffrn_detector_area_resol_mean 28.5714
_diffrn_measured_fraction_theta_full 0.997
_diffrn_measured_fraction_theta_max 0.997
_diffrn_measurement_device
;
Saturn724+ (2x2 bin mode)
;
_diffrn_measurement_method dtprofit.ref
_diffrn_radiation_monochromator graphite
_diffrn_radiation_source 'fine-focus sealed tube'
_diffrn_radiation_type MoK\a
_diffrn_radiation_wavelength 0.71073
_diffrn_reflns_av_R_equivalents 0.0583
_diffrn_reflns_av_sigmaI/netI 0.0320
_diffrn_reflns_limit_h_max 9
_diffrn_reflns_limit_h_min -9
_diffrn_reflns_limit_k_max 13
_diffrn_reflns_limit_k_min -13
_diffrn_reflns_limit_l_max 19
_diffrn_reflns_limit_l_min -19
_diffrn_reflns_number 14660
_diffrn_reflns_theta_full 25.00
_diffrn_reflns_theta_max 25.00
_diffrn_reflns_theta_min 2.17
_exptl_absorpt_coefficient_mu 0.091
_exptl_absorpt_correction_T_max 0.0000
_exptl_absorpt_correction_T_min 0.0000
_exptl_absorpt_correction_type none
_exptl_crystal_colour colorless
_exptl_crystal_density_diffrn 1.331
_exptl_crystal_density_method 'not measured'
_exptl_crystal_description Prism
_exptl_crystal_F_000 616
_exptl_crystal_size_max 0.34
_exptl_crystal_size_mid 0.24
_exptl_crystal_size_min 0.18
_refine_diff_density_max 0.329
_refine_diff_density_min -0.356
_refine_diff_density_rms 0.111
_refine_ls_extinction_method none
_refine_ls_goodness_of_fit_ref 1.020
_refine_ls_hydrogen_treatment constr
_refine_ls_matrix_type full
_refine_ls_number_parameters 199
_refine_ls_number_reflns 2580
_refine_ls_number_restraints 0
_refine_ls_restrained_S_all 1.020
_refine_ls_R_factor_all 0.0751
_refine_ls_R_factor_gt 0.0673
_refine_ls_shift/su_max 0.000
_refine_ls_shift/su_mean 0.000
_refine_ls_structure_factor_coef Fsqd
_refine_ls_weighting_details 'calc w=1/[\s^2^(Fo^2^)+(0.0500P)^2^+4.5000P] where P=(Fo^2^+2Fc^2^)/3'
_refine_ls_weighting_scheme calc
_refine_ls_wR_factor_gt 0.1430
_refine_ls_wR_factor_ref 0.1792
_reflns_number_gt 2466
_reflns_number_total 2580
_reflns_threshold_expression >2sigma(I)
_cod_data_source_file jo8b01206_si_005.cif
_cod_data_source_block a
_cod_depositor_comments
;
The following automatic conversions were performed:

data item '_exptl_absorpt_correction_type' value 'None' was changed
to 'none' in accordance with the
/home/data/users/saulius/crontab/automatic-downloads/current/ACS/lib/dictionaries/cif_core.dic
dictionary named 'cif_core.dic' version 2.4.2 last updated on
2011-04-26.

data item '_symmetry_cell_setting' value 'Monoclinic' was changed to
'monoclinic' in accordance with the
/home/data/users/saulius/crontab/automatic-downloads/current/ACS/lib/dictionaries/cif_core.dic
dictionary named 'cif_core.dic' version 2.4.2 last updated on
2011-04-26.

Automatic conversion script
Id: cif_fix_values 6909 2019-04-08 15:41:33Z antanas 
;
_cod_original_sg_symbol_H-M P2(1)/n
_cod_database_code 4035370

loop_
_symmetry_equiv_pos_as_xyz
'x, y, z'
'-x+1/2, y+1/2, -z+1/2'
'-x, -y, -z'
'x-1/2, -y-1/2, z-1/2'

loop_
_atom_site_label
_atom_site_type_symbol
_atom_site_fract_x
_atom_site_fract_y
_atom_site_fract_z
_atom_site_U_iso_or_equiv
_atom_site_adp_type
_atom_site_occupancy
_atom_site_symmetry_multiplicity
_atom_site_calc_flag
_atom_site_refinement_flags
C1 C 0.1380(4) 0.3151(3) 0.4256(2) 0.0307(8) Uani 1 1 d .
H1A H 0.0306 0.3016 0.3960 0.037 Uiso 1 1 calc R
O1 O 0.6002(3) 0.3481(2) 0.69525(16) 0.0382(7) Uani 1 1 d .
N1 N 0.1506(3) 0.3536(2) 0.50769(16) 0.0240(6) Uani 1 1 d .
C2 C 0.2772(5) 0.2967(3) 0.3875(2) 0.0344(8) Uani 1 1 d .
H2A H 0.2660 0.2688 0.3327 0.041 Uiso 1 1 calc R
O2 O 0.4958(3) 0.5159(2) 0.73483(14) 0.0289(6) Uani 1 1 d .
C3 C 0.4399(4) 0.3200(3) 0.4311(2) 0.0314(8) Uani 1 1 d .
H3A H 0.5365 0.3118 0.4044 0.038 Uiso 1 1 calc R
O3 O -0.1423(3) 0.3580(2) 0.49358(15) 0.0347(6) Uani 1 1 d .
C4 C 0.4547(4) 0.3544(3) 0.5121(2) 0.0268(7) Uani 1 1 d .
H4A H 0.5629 0.3676 0.5409 0.032 Uiso 1 1 calc R
C5 C 0.3093(4) 0.3710(3) 0.55488(19) 0.0225(7) Uani 1 1 d .
C6 C 0.3171(4) 0.4060(3) 0.63911(19) 0.0227(7) Uani 1 1 d .
C7 C 0.1643(4) 0.4261(3) 0.6741(2) 0.0239(7) Uani 1 1 d .
C8 C 0.0100(4) 0.4124(3) 0.6251(2) 0.0266(7) Uani 1 1 d .
H8A H -0.0885 0.4284 0.6488 0.032 Uiso 1 1 calc R
C9 C -0.0083(4) 0.3752(3) 0.5401(2) 0.0256(7) Uani 1 1 d .
C10 C 0.4863(4) 0.4179(3) 0.6914(2) 0.0262(7) Uani 1 1 d .
C11 C 0.6415(5) 0.5269(3) 0.7998(2) 0.0371(9) Uani 1 1 d .
H11A H 0.7463 0.5330 0.7748 0.045 Uiso 1 1 calc R
H11B H 0.6495 0.4604 0.8366 0.045 Uiso 1 1 calc R
C12 C 0.6134(5) 0.6334(4) 0.8481(2) 0.0443(10) Uani 1 1 d .
H12A H 0.7071 0.6440 0.8919 0.066 Uiso 1 1 calc R
H12B H 0.5094 0.6262 0.8724 0.066 Uiso 1 1 calc R
H12C H 0.6057 0.6985 0.8110 0.066 Uiso 1 1 calc R
C13 C 0.1679(4) 0.4545(3) 0.7648(2) 0.0248(7) Uani 1 1 d .
C14 C 0.2404(5) 0.3792(3) 0.8266(2) 0.0325(8) Uani 1 1 d .
H14A H 0.2870 0.3101 0.8113 0.039 Uiso 1 1 calc R
C15 C 0.2437(5) 0.4064(3) 0.9108(2) 0.0388(9) Uani 1 1 d .
H15A H 0.2918 0.3551 0.9516 0.047 Uiso 1 1 calc R
C16 C 0.1766(5) 0.5087(3) 0.9347(2) 0.0380(9) Uani 1 1 d .
H16A H 0.1816 0.5273 0.9913 0.046 Uiso 1 1 calc R
C17 C 0.1015(4) 0.5834(3) 0.8735(2) 0.0357(9) Uani 1 1 d .
H17A H 0.0538 0.6518 0.8892 0.043 Uiso 1 1 calc R
C18 C 0.0969(4) 0.5571(3) 0.7892(2) 0.0295(8) Uani 1 1 d .
H18A H 0.0462 0.6080 0.7487 0.035 Uiso 1 1 calc R

loop_
_atom_site_aniso_label
_atom_site_aniso_U_11
_atom_site_aniso_U_22
_atom_site_aniso_U_33
_atom_site_aniso_U_23
_atom_site_aniso_U_13
_atom_site_aniso_U_12
C1 0.0338(18) 0.0323(19) 0.0253(17) -0.0014(14) 0.0008(14) -0.0020(15)
O1 0.0291(13) 0.0444(16) 0.0392(15) -0.0104(12) -0.0030(11) 0.0111(12)
N1 0.0243(13) 0.0241(14) 0.0233(13) 0.0010(11) 0.0020(11) -0.0014(11)
C2 0.042(2) 0.037(2) 0.0249(18) -0.0041(15) 0.0078(15) 0.0019(17)
O2 0.0252(12) 0.0320(13) 0.0289(12) -0.0042(10) 0.0013(10) -0.0012(10)
C3 0.0320(18) 0.0349(19) 0.0295(18) 0.0031(15) 0.0118(15) 0.0041(15)
O3 0.0225(12) 0.0446(15) 0.0350(13) -0.0024(12) -0.0033(10) -0.0029(11)
C4 0.0253(16) 0.0270(17) 0.0289(17) 0.0031(14) 0.0066(13) 0.0002(14)
C5 0.0210(15) 0.0211(16) 0.0249(16) 0.0015(13) 0.0015(12) -0.0017(12)
C6 0.0227(16) 0.0223(16) 0.0232(16) -0.0005(13) 0.0030(13) -0.0005(13)
C7 0.0250(16) 0.0215(16) 0.0259(16) 0.0007(13) 0.0062(13) -0.0012(13)
C8 0.0214(16) 0.0262(17) 0.0331(18) 0.0014(14) 0.0067(14) 0.0003(13)
C9 0.0217(16) 0.0239(16) 0.0312(17) 0.0012(14) 0.0034(13) -0.0032(13)
C10 0.0255(16) 0.0316(18) 0.0230(16) -0.0023(14) 0.0090(13) -0.0017(15)
C11 0.0308(18) 0.044(2) 0.035(2) -0.0071(17) -0.0042(15) -0.0044(16)
C12 0.044(2) 0.052(3) 0.036(2) -0.0157(19) 0.0048(17) -0.0123(19)
C13 0.0191(15) 0.0286(17) 0.0278(17) -0.0015(14) 0.0075(13) -0.0020(13)
C14 0.0384(19) 0.0308(18) 0.0298(18) 0.0031(15) 0.0107(15) 0.0069(16)
C15 0.045(2) 0.044(2) 0.0289(19) 0.0068(17) 0.0098(16) 0.0040(18)
C16 0.038(2) 0.050(2) 0.0274(18) -0.0069(17) 0.0108(15) -0.0059(18)
C17 0.0336(19) 0.034(2) 0.041(2) -0.0102(16) 0.0127(16) -0.0019(16)
C18 0.0268(17) 0.0284(18) 0.0336(18) -0.0019(15) 0.0047(14) 0.0006(14)

loop_
_atom_type_symbol
_atom_type_description
_atom_type_scat_dispersion_real
_atom_type_scat_dispersion_imag
_atom_type_scat_source
C C 0.0033 0.0016 'International Tables Vol C Tables 4.2.6.8 and 6.1.1.4'
H H 0.0000 0.0000 'International Tables Vol C Tables 4.2.6.8 and 6.1.1.4'
N N 0.0061 0.0033 'International Tables Vol C Tables 4.2.6.8 and 6.1.1.4'
O O 0.0106 0.0060 'International Tables Vol C Tables 4.2.6.8 and 6.1.1.4'

loop_
_geom_angle_atom_site_label_1
_geom_angle_atom_site_label_2
_geom_angle_atom_site_label_3
_geom_angle
C2 C1 N1 121.7(3)
C2 C1 H1A 119.2
N1 C1 H1A 119.2
C1 N1 C5 120.8(3)
C1 N1 C9 116.3(3)
C5 N1 C9 122.9(3)
C1 C2 C3 119.5(3)
C1 C2 H2A 120.3
C3 C2 H2A 120.3
C10 O2 C11 115.8(3)
C4 C3 C2 119.6(3)
C4 C3 H3A 120.2
C2 C3 H3A 120.2
C3 C4 C5 122.0(3)
C3 C4 H4A 119.0
C5 C4 H4A 119.0
N1 C5 C6 119.2(3)
N1 C5 C4 116.4(3)
C6 C5 C4 124.5(3)
C5 C6 C7 119.8(3)
C5 C6 C10 119.4(3)
C7 C6 C10 120.7(3)
C8 C7 C6 119.6(3)
C8 C7 C13 119.2(3)
C6 C7 C13 121.1(3)
C7 C8 C9 123.8(3)
C7 C8 H8A 118.1
C9 C8 H8A 118.1
O3 C9 C8 127.1(3)
O3 C9 N1 118.3(3)
C8 C9 N1 114.6(3)
O1 C10 O2 123.8(3)
O1 C10 C6 125.1(3)
O2 C10 C6 111.0(3)
O2 C11 C12 106.7(3)
O2 C11 H11A 110.4
C12 C11 H11A 110.4
O2 C11 H11B 110.4
C12 C11 H11B 110.4
H11A C11 H11B 108.6
C11 C12 H12A 109.5
C11 C12 H12B 109.5
H12A C12 H12B 109.5
C11 C12 H12C 109.5
H12A C12 H12C 109.5
H12B C12 H12C 109.5
C14 C13 C18 118.7(3)
C14 C13 C7 120.7(3)
C18 C13 C7 120.5(3)
C15 C14 C13 120.4(3)
C15 C14 H14A 119.8
C13 C14 H14A 119.8
C16 C15 C14 120.7(4)
C16 C15 H15A 119.6
C14 C15 H15A 119.6
C15 C16 C17 119.3(3)
C15 C16 H16A 120.4
C17 C16 H16A 120.4
C18 C17 C16 120.6(3)
C18 C17 H17A 119.7
C16 C17 H17A 119.7
C17 C18 C13 120.3(3)
C17 C18 H18A 119.8
C13 C18 H18A 119.8

loop_
_geom_bond_atom_site_label_1
_geom_bond_atom_site_label_2
_geom_bond_distance
C1 C2 1.345(5)
C1 N1 1.383(4)
C1 H1A 0.9300
O1 C10 1.207(4)
N1 C5 1.393(4)
N1 C9 1.444(4)
C2 C3 1.408(5)
C2 H2A 0.9300
O2 C10 1.334(4)
O2 C11 1.454(4)
C3 C4 1.350(5)
C3 H3A 0.9300
O3 C9 1.229(4)
C4 C5 1.428(4)
C4 H4A 0.9300
C5 C6 1.406(4)
C6 C7 1.418(4)
C6 C10 1.488(4)
C7 C8 1.371(4)
C7 C13 1.489(4)
C8 C9 1.420(5)
C8 H8A 0.9300
C11 C12 1.492(5)
C11 H11A 0.9700
C11 H11B 0.9700
C12 H12A 0.9600
C12 H12B 0.9600
C12 H12C 0.9600
C13 C14 1.390(5)
C13 C18 1.397(5)
C14 C15 1.386(5)
C14 H14A 0.9300
C15 C16 1.377(6)
C15 H15A 0.9300
C16 C17 1.385(5)
C16 H16A 0.9300
C17 C18 1.383(5)
C17 H17A 0.9300
C18 H18A 0.9300

loop_
_geom_torsion_atom_site_label_1
_geom_torsion_atom_site_label_2
_geom_torsion_atom_site_label_3
_geom_torsion_atom_site_label_4
_geom_torsion
C2 C1 N1 C5 -2.2(5)
C2 C1 N1 C9 177.2(3)
N1 C1 C2 C3 -1.7(5)
C1 C2 C3 C4 3.7(5)
C2 C3 C4 C5 -1.7(5)
C1 N1 C5 C6 -177.6(3)
C9 N1 C5 C6 3.0(4)
C1 N1 C5 C4 4.1(4)
C9 N1 C5 C4 -175.3(3)
C3 C4 C5 N1 -2.1(5)
C3 C4 C5 C6 179.7(3)
N1 C5 C6 C7 -1.7(5)
C4 C5 C6 C7 176.5(3)
N1 C5 C6 C10 176.3(3)
C4 C5 C6 C10 -5.5(5)
C5 C6 C7 C8 -0.7(5)
C10 C6 C7 C8 -178.7(3)
C5 C6 C7 C13 175.3(3)
C10 C6 C7 C13 -2.7(5)
C6 C7 C8 C9 2.0(5)
C13 C7 C8 C9 -174.1(3)
C7 C8 C9 O3 177.8(3)
C7 C8 C9 N1 -0.7(5)
C1 N1 C9 O3 0.2(4)
C5 N1 C9 O3 179.5(3)
C1 N1 C9 C8 178.8(3)
C5 N1 C9 C8 -1.8(4)
C11 O2 C10 O1 -10.5(5)
C11 O2 C10 C6 168.7(3)
C5 C6 C10 O1 -46.6(5)
C7 C6 C10 O1 131.4(4)
C5 C6 C10 O2 134.2(3)
C7 C6 C10 O2 -47.8(4)
C10 O2 C11 C12 -171.9(3)
C8 C7 C13 C14 116.9(4)
C6 C7 C13 C14 -59.1(4)
C8 C7 C13 C18 -62.5(4)
C6 C7 C13 C18 121.5(3)
C18 C13 C14 C15 -0.8(5)
C7 C13 C14 C15 179.8(3)
C13 C14 C15 C16 -0.5(6)
C14 C15 C16 C17 1.6(6)
C15 C16 C17 C18 -1.4(6)
C16 C17 C18 C13 0.1(5)
C14 C13 C18 C17 1.0(5)
C7 C13 C18 C17 -179.6(3)
